data_4003708
loop_
_publ_author_name
'Hodges, James M.'
'Xia, Yi'
'Malliakas, Christos D.'
'Slade, Tyler J.'
'Wolverton, Chris'
'Kanatzidis, Mercouri G.'

_publ_section_title
;
 Mixed-Valent Copper Chalcogenides: Tuning Structures and Electronic
 Properties Using Multiple Anions
;
_journal_name_full 'Chemistry of Materials'
_journal_paper_doi 10.1021/acs.chemmater.0c03620
_journal_year 2020
_chemical_formula_moiety '2(Cs0.5 Cu2.09 S Te0.5)'
_chemical_formula_sum 'Cs Cu4.17 S2 Te'
_chemical_formula_weight 589.59
_space_group_crystal_system tetragonal
_space_group_IT_number 123
_space_group_name_Hall '-P 4 2'
_space_group_name_H-M_alt 'P 4/m m m'
_audit_creation_date 2019-06-09
_audit_creation_method
;
Olex2 1.2
(compiled 2018.05.29 svn.r3508 for OlexSys, GUI svn.r5506)
;
_cell_angle_alpha 90
_cell_angle_beta 90
_cell_angle_gamma 90
_cell_formula_units_Z 1
_cell_length_a 3.9443(5)
_cell_length_b 3.9443(5)
_cell_length_c 10.689(3)
_cell_measurement_reflns_used 1843
_cell_measurement_temperature 300
_cell_measurement_theta_max 34.328
_cell_measurement_theta_min 3.812
_cell_volume 166.29(6)
_computing_cell_refinement 'SAINT V8.38A (?, 2016)'
_computing_data_collection 'APEX2 V2017.3 (Bruker, 2017)'
_computing_data_reduction 'SAINT V8.38A (?, 2016)'
_computing_molecular_graphics 'Olex2 (Dolomanov et al., 2009)'
_computing_publication_material 'Olex2 (Dolomanov et al., 2009)'
_computing_structure_refinement 'XL (Sheldrick, 2008)'
_diffrn_ambient_temperature 300
_diffrn_detector_area_resol_mean 8
_diffrn_measured_fraction_theta_full 0.992
_diffrn_measured_fraction_theta_max 0.977
_diffrn_measurement_device_type 'Bruker Kappa APEX CCD area detector'
_diffrn_measurement_method '\w and \f scans'
_diffrn_radiation_monochromator Triumph
_diffrn_radiation_type MoK\a
_diffrn_radiation_wavelength 0.71073
_diffrn_reflns_av_R_equivalents 0.0304
_diffrn_reflns_av_unetI/netI 0.0172
_diffrn_reflns_Laue_measured_fraction_full 0.992
_diffrn_reflns_Laue_measured_fraction_max 0.977
_diffrn_reflns_limit_h_max 6
_diffrn_reflns_limit_h_min -6
_diffrn_reflns_limit_k_max 6
_diffrn_reflns_limit_k_min -5
_diffrn_reflns_limit_l_max 14
_diffrn_reflns_limit_l_min -16
_diffrn_reflns_number 2213
_diffrn_reflns_point_group_measured_fraction_full 0.992
_diffrn_reflns_point_group_measured_fraction_max 0.977
_diffrn_reflns_theta_full 25.242
_diffrn_reflns_theta_max 34.441
_diffrn_reflns_theta_min 1.905
_diffrn_source 'sealed tube'
_exptl_absorpt_coefficient_mu 23.336
_exptl_absorpt_correction_T_max 0.7468
_exptl_absorpt_correction_T_min 0.3389
_exptl_absorpt_correction_type multi-scan
_exptl_absorpt_process_details
'SADABS-2016/2 (Bruker,2016/2) was used for absorption correction. wR2(int) was 0.1244 before and 0.0413 after correction. The Ratio of minimum to maximum transmission is 0.4538. The \l/2 correction factor is Not present.'
_exptl_crystal_colour black
_exptl_crystal_colour_primary black
_exptl_crystal_density_diffrn 5.888
_exptl_crystal_description plate
_exptl_crystal_F_000 260
_exptl_crystal_size_max 0.064
_exptl_crystal_size_mid 0.022
_exptl_crystal_size_min 0.014
_refine_diff_density_max 1.156
_refine_diff_density_min -0.713
_refine_diff_density_rms 0.161
_refine_ls_extinction_coef 0.020(2)
_refine_ls_extinction_expression Fc^*^=kFc[1+0.001xFc^2^\l^3^/sin(2\q)]^-1/4^
_refine_ls_extinction_method 'SHELXL-2014/7 (Sheldrick 2014'
_refine_ls_goodness_of_fit_ref 1.164
_refine_ls_hydrogen_treatment undef
_refine_ls_matrix_type full
_refine_ls_number_parameters 16
_refine_ls_number_reflns 257
_refine_ls_number_restraints 0
_refine_ls_restrained_S_all 1.164
_refine_ls_R_factor_all 0.0153
_refine_ls_R_factor_gt 0.0151
_refine_ls_shift/su_max 0.000
_refine_ls_shift/su_mean 0.000
_refine_ls_structure_factor_coef Fsqd
_refine_ls_weighting_details 'w=1/[\s^2^(Fo^2^)+(0.0146P)^2^+0.3609P] where P=(Fo^2^+2Fc^2^)/3'
_refine_ls_weighting_scheme calc
_refine_ls_wR_factor_gt 0.0390
_refine_ls_wR_factor_ref 0.0392
_reflns_Friedel_coverage 0.000
_reflns_number_gt 254
_reflns_number_total 257
_reflns_threshold_expression 'I > 2\s(I)'
_cod_data_source_file cm0c03620_si_003.cif
_cod_data_source_block cscu4tes2
_cod_database_code 4003708
_shelx_shelxl_version_number 2014/7
_shelx_space_group_comment
;
The symmetry employed for this shelxl refinement is uniquely defined
by the following loop, which should always be used as a source of
symmetry information in preference to the above space-group names.
They are only intended as comments.
;
_olex2_refinement_description
;
;
_olex2_submission_special_instructions 'No special instructions were received'

loop_
_space_group_symop_operation_xyz
'x, y, z'
'-x, -y, z'
'-y, x, z'
'y, -x, z'
'-x, y, -z'
'x, -y, -z'
'y, x, -z'
'-y, -x, -z'
'-x, -y, -z'
'x, y, -z'
'y, -x, -z'
'-y, x, -z'
'x, -y, z'
'-x, y, z'
'-y, -x, z'
'y, x, z'

loop_
_atom_site_label
_atom_site_type_symbol
_atom_site_fract_x
_atom_site_fract_y
_atom_site_fract_z
_atom_site_U_iso_or_equiv
_atom_site_adp_type
_atom_site_occupancy
_atom_site_site_symmetry_order
_atom_site_calc_flag
_atom_site_refinement_flags_posn
_atom_site_refinement_flags_adp
_atom_site_refinement_flags_occupancy
_atom_site_disorder_assembly
_atom_site_disorder_group
Cs1 Cs 0.0000 0.0000 0.5000 0.01591(13) Uani 1 16 d S T P . .
Cu1 Cu 0.0000 0.5000 0.18067(5) 0.02039(14) Uani 1 4 d S T P . .
Cu2 Cu 0.5000 0.5000 0.0000 0.0213(17) Uani 0.173(6) 16 d S T P . .
S1 S 0.5000 0.5000 0.29314(11) 0.0115(2) Uani 1 8 d S T P . .
Te1 Te 0.0000 0.0000 0.0000 0.01406(13) Uani 1 16 d S T P . .

loop_
_atom_site_aniso_label
_atom_site_aniso_U_11
_atom_site_aniso_U_22
_atom_site_aniso_U_33
_atom_site_aniso_U_23
_atom_site_aniso_U_13
_atom_site_aniso_U_12
Cs1 0.01519(15) 0.01519(15) 0.0174(2) 0.000 0.000 0.000
Cu1 0.0119(2) 0.0240(2) 0.0252(2) 0.000 0.000 0.000
Cu2 0.022(2) 0.022(2) 0.019(3) 0.000 0.000 0.000
S1 0.0103(3) 0.0103(3) 0.0139(4) 0.000 0.000 0.000
Te1 0.01600(16) 0.01600(16) 0.01017(19) 0.000 0.000 0.000

loop_
_atom_type_symbol
_atom_type_description
_atom_type_scat_dispersion_real
_atom_type_scat_dispersion_imag
_atom_type_scat_source
Cs Cs -0.3680 2.1192 'International Tables Vol C Tables 4.2.6.8 and 6.1.1.4'
Cu Cu 0.3201 1.2651 'International Tables Vol C Tables 4.2.6.8 and 6.1.1.4'
S S 0.1246 0.1234 'International Tables Vol C Tables 4.2.6.8 and 6.1.1.4'
Te Te -0.5308 1.6751 'International Tables Vol C Tables 4.2.6.8 and 6.1.1.4'

loop_
_geom_angle_atom_site_label_1
_geom_angle_atom_site_label_2
_geom_angle_atom_site_label_3
_geom_angle
_geom_angle_site_symmetry_1
_geom_angle_site_symmetry_3
_geom_angle_publ_flag
Cu1 Cs1 Cu1 180.0 11_556 3 ?
Cu1 Cs1 Cu1 180.0 9_566 1_545 ?
Cu1 Cs1 Cu1 138.565(10) 11_556 1_545 ?
Cu1 Cs1 Cu1 138.565(10) 3 9_566 ?
Cu1 Cs1 Cu1 41.435(9) 11_556 9_566 ?
Cu1 Cs1 Cu1 41.435(9) 3 1_545 ?
S1 Cs1 Cu1 35.401(12) 9_656 11_556 ?
S1 Cs1 Cu1 105.111(18) 1_455 9_566 ?
S1 Cs1 Cu1 74.889(18) . 3 ?
S1 Cs1 Cu1 144.599(12) 9_566 1_545 ?
S1 Cs1 Cu1 74.889(18) 9_556 9_566 ?
S1 Cs1 Cu1 35.401(12) 9_566 9_566 ?
S1 Cs1 Cu1 144.599(12) 9_666 1_545 ?
S1 Cs1 Cu1 105.111(18) 1_545 11_556 ?
S1 Cs1 Cu1 74.889(18) 1_455 1_545 ?
S1 Cs1 Cu1 144.599(12) 1_545 9_566 ?
S1 Cs1 Cu1 35.401(12) 9_666 9_566 ?
S1 Cs1 Cu1 105.111(18) 9_656 1_545 ?
S1 Cs1 Cu1 35.401(12) 1_455 3 ?
S1 Cs1 Cu1 74.889(18) 9_556 11_556 ?
S1 Cs1 Cu1 74.889(18) 1_545 3 ?
S1 Cs1 Cu1 74.889(18) . 1_545 ?
S1 Cs1 Cu1 105.111(18) 9_556 3 ?
S1 Cs1 Cu1 144.599(12) 9_666 3 ?
S1 Cs1 Cu1 105.111(18) . 11_556 ?
S1 Cs1 Cu1 144.599(12) 1_455 11_556 ?
S1 Cs1 Cu1 105.111(18) . 9_566 ?
S1 Cs1 Cu1 35.401(12) 1_445 3 ?
S1 Cs1 Cu1 35.401(12) 9_666 11_556 ?
S1 Cs1 Cu1 74.889(18) 9_566 11_556 ?
S1 Cs1 Cu1 144.599(12) 1_445 11_556 ?
S1 Cs1 Cu1 105.111(18) 9_566 3 ?
S1 Cs1 Cu1 74.889(18) 9_656 9_566 ?
S1 Cs1 Cu1 35.401(12) 1_445 1_545 ?
S1 Cs1 Cu1 144.599(12) 1_445 9_566 ?
S1 Cs1 Cu1 144.599(12) 9_656 3 ?
S1 Cs1 Cu1 35.401(12) 1_545 1_545 ?
S1 Cs1 Cu1 105.111(18) 9_556 1_545 ?
S1 Cs1 S1 103.19(3) 9_566 9_656 ?
S1 Cs1 S1 67.298(17) 1_445 1_545 ?
S1 Cs1 S1 180.0 . 9_556 ?
S1 Cs1 S1 112.702(17) 1_445 9_566 ?
S1 Cs1 S1 76.81(3) 9_656 1_545 ?
S1 Cs1 S1 67.298(17) . 1_455 ?
S1 Cs1 S1 112.702(17) 9_666 1_545 ?
S1 Cs1 S1 103.19(3) . 1_445 ?
S1 Cs1 S1 180.00(3) 9_566 1_545 ?
S1 Cs1 S1 112.702(17) 9_666 1_455 ?
S1 Cs1 S1 103.19(3) 1_455 1_545 ?
S1 Cs1 S1 76.81(3) 1_445 9_556 ?
S1 Cs1 S1 112.702(17) 1_455 9_556 ?
S1 Cs1 S1 67.298(17) 1_445 1_455 ?
S1 Cs1 S1 112.702(17) 1_445 9_656 ?
S1 Cs1 S1 112.702(17) 1_545 9_556 ?
S1 Cs1 S1 76.81(3) . 9_666 ?
S1 Cs1 S1 76.81(3) 9_566 1_455 ?
S1 Cs1 S1 180.0 9_666 1_445 ?
S1 Cs1 S1 112.702(17) . 9_566 ?
S1 Cs1 S1 67.298(17) 9_666 9_566 ?
S1 Cs1 S1 180.00(3) 9_656 1_455 ?
S1 Cs1 S1 112.702(17) . 9_656 ?
S1 Cs1 S1 67.298(17) 9_666 9_656 ?
S1 Cs1 S1 103.19(3) 9_666 9_556 ?
S1 Cs1 S1 67.298(17) . 1_545 ?
S1 Cs1 S1 67.298(17) 9_566 9_556 ?
S1 Cs1 S1 67.298(17) 9_656 9_556 ?
Cs1 Cu1 Cs1 60.039(15) 1_565 . ?
Cu1 Cu1 Cs1 69.282(5) 3_565 1_565 ?
Cu1 Cu1 Cs1 69.282(5) 3_665 1_565 ?
Cu1 Cu1 Cs1 69.282(5) 3 . ?
Cu1 Cu1 Cs1 110.717(5) 3 1_565 ?
Cu1 Cu1 Cs1 69.282(5) 3_655 . ?
Cu1 Cu1 Cs1 110.717(5) 3_565 . ?
Cu1 Cu1 Cs1 110.717(5) 3_655 1_565 ?
Cu1 Cu1 Cs1 110.717(5) 3_665 . ?
Cu1 Cu1 Cu1 180.0 3 3_665 ?
Cu1 Cu1 Cu1 90.0 3_665 3_655 ?
Cu1 Cu1 Cu1 90.0 3 3_655 ?
Cu1 Cu1 Cu1 180.0 3_655 3_565 ?
Cu1 Cu1 Cu1 90.0 3_665 3_565 ?
Cu1 Cu1 Cu1 90.0 3 3_565 ?
Cu2 Cu1 Cs1 127.285(10) . 1_565 ?
Cu2 Cu1 Cs1 127.285(9) 1_455 1_565 ?
Cu2 Cu1 Cs1 127.285(10) 1_455 . ?
Cu2 Cu1 Cs1 127.285(10) . . ?
Cu2 Cu1 Cu1 59.654(6) 1_455 3 ?
Cu2 Cu1 Cu1 120.347(6) . 3 ?
Cu2 Cu1 Cu1 120.347(6) 1_455 3_665 ?
Cu2 Cu1 Cu1 120.347(6) . 3_565 ?
Cu2 Cu1 Cu1 120.347(6) 1_455 3_655 ?
Cu2 Cu1 Cu1 59.654(6) . 3_665 ?
Cu2 Cu1 Cu1 59.654(6) 1_455 3_565 ?
Cu2 Cu1 Cu1 59.654(6) . 3_655 ?
Cu2 Cu1 Cu2 91.20(2) 1_455 . ?
Cu2 Cu1 Te1 60.693(12) 1_455 . ?
Cu2 Cu1 Te1 60.693(12) 1_455 1_565 ?
S1 Cu1 Cs1 63.22(2) 1_455 . ?
S1 Cu1 Cs1 63.21(2) . . ?
S1 Cu1 Cs1 63.22(2) 1_455 1_565 ?
S1 Cu1 Cs1 63.21(2) . 1_565 ?
S1 Cu1 Cu1 127.141(13) . 3_565 ?
S1 Cu1 Cu1 52.858(13) . 3_665 ?
S1 Cu1 Cu1 52.858(13) 1_455 3_565 ?
S1 Cu1 Cu1 127.141(13) . 3 ?
S1 Cu1 Cu1 127.141(13) 1_455 3_665 ?
S1 Cu1 Cu1 127.141(13) 1_455 3_655 ?
S1 Cu1 Cu1 52.858(12) . 3_655 ?
S1 Cu1 Cu1 52.858(13) 1_455 3 ?
S1 Cu1 Cu2 75.76(3) . . ?
S1 Cu1 Cu2 166.97(3) . 1_455 ?
S1 Cu1 Cu2 166.97(3) 1_455 . ?
S1 Cu1 Cu2 75.76(3) 1_455 1_455 ?
S1 Cu1 S1 117.27(5) 1_455 . ?
S1 Cu1 Te1 111.355(18) . 1_565 ?
S1 Cu1 Te1 111.355(18) . . ?
S1 Cu1 Te1 111.354(18) 1_455 1_565 ?
S1 Cu1 Te1 111.354(18) 1_455 . ?
Te1 Cu1 Cs1 104.378(15) 1_565 1_565 ?
Te1 Cu1 Cs1 104.378(15) . . ?
Te1 Cu1 Cs1 164.417(11) 1_565 . ?
Te1 Cu1 Cs1 164.417(11) . 1_565 ?
Te1 Cu1 Cu1 59.654(6) 1_565 3_565 ?
Te1 Cu1 Cu1 120.347(6) . 3_565 ?
Te1 Cu1 Cu1 120.347(6) 1_565 3_655 ?
Te1 Cu1 Cu1 59.654(6) . 3 ?
Te1 Cu1 Cu1 59.654(6) . 3_655 ?
Te1 Cu1 Cu1 120.347(6) 1_565 3 ?
Te1 Cu1 Cu1 120.347(6) . 3_665 ?
Te1 Cu1 Cu1 59.654(6) 1_565 3_665 ?
Te1 Cu1 Cu2 60.693(12) 1_565 . ?
Te1 Cu1 Cu2 60.693(12) . . ?
Te1 Cu1 Te1 91.20(2) . 1_565 ?
Cu1 Cu2 Cu1 180.0 11 3_665 ?
Cu1 Cu2 Cu1 91.20(2) . 1_655 ?
Cu1 Cu2 Cu1 91.20(2) 11 11_565 ?
Cu1 Cu2 Cu1 60.693(12) 11_565 9_665 ?
Cu1 Cu2 Cu1 119.307(12) 11 1_655 ?
Cu1 Cu2 Cu1 60.693(12) 11 9_565 ?
Cu1 Cu2 Cu1 88.80(2) 3_665 11_565 ?
Cu1 Cu2 Cu1 119.307(12) 3_665 9_565 ?
Cu1 Cu2 Cu1 60.693(12) 11 9_665 ?
Cu1 Cu2 Cu1 180.000(15) 1_655 9_565 ?
Cu1 Cu2 Cu1 119.307(12) . 11_565 ?
Cu1 Cu2 Cu1 60.693(12) 3_665 1_655 ?
Cu1 Cu2 Cu1 88.80(2) 11 3_655 ?
Cu1 Cu2 Cu1 91.20(2) 3_665 3_655 ?
Cu1 Cu2 Cu1 119.307(12) 3_655 9_665 ?
Cu1 Cu2 Cu1 119.307(12) 9_565 3_655 ?
Cu1 Cu2 Cu1 119.307(12) . 11 ?
Cu1 Cu2 Cu1 180.0 . 9_665 ?
Cu1 Cu2 Cu1 180.0 11_565 3_655 ?
Cu1 Cu2 Cu1 119.307(12) 3_665 9_665 ?
Cu1 Cu2 Cu1 60.693(12) . 3_665 ?
Cu1 Cu2 Cu1 91.20(2) 9_565 9_665 ?
Cu1 Cu2 Cu1 60.693(12) 9_565 11_565 ?
Cu1 Cu2 Cu1 88.80(2) . 9_565 ?
Cu1 Cu2 Cu1 88.80(2) 1_655 9_665 ?
Cu1 Cu2 Cu1 119.307(12) 1_655 11_565 ?
Cu1 Cu2 Cu1 60.693(12) 1_655 3_655 ?
Cu1 Cu2 Cu1 60.693(12) . 3_655 ?
Cu1 Cu2 Te1 120.346(6) . 1_665 ?
Cu1 Cu2 Te1 59.654(6) 11 1_655 ?
Cu1 Cu2 Te1 59.654(6) 9_565 . ?
Cu1 Cu2 Te1 120.346(6) . 1_655 ?
Cu1 Cu2 Te1 120.346(6) 3_665 . ?
Cu1 Cu2 Te1 120.346(6) 11 1_565 ?
Cu1 Cu2 Te1 59.654(6) 3_655 . ?
Cu1 Cu2 Te1 120.346(6) 11 1_665 ?
Cu1 Cu2 Te1 59.654(6) 11 . ?
Cu1 Cu2 Te1 120.346(6) 11_565 1_655 ?
Cu1 Cu2 Te1 120.346(6) 1_655 . ?
Cu1 Cu2 Te1 59.654(6) 3_665 1_665 ?
Cu1 Cu2 Te1 120.346(6) 11_565 . ?
Cu1 Cu2 Te1 59.654(6) 11_565 1_565 ?
Cu1 Cu2 Te1 120.346(6) 9_565 1_655 ?
Cu1 Cu2 Te1 59.654(6) 1_655 1_665 ?
Cu1 Cu2 Te1 59.654(6) . . ?
Cu1 Cu2 Te1 120.346(6) 3_665 1_655 ?
Cu1 Cu2 Te1 59.654(6) 3_655 1_655 ?
Cu1 Cu2 Te1 120.346(6) 9_565 1_665 ?
Cu1 Cu2 Te1 59.654(6) . 1_565 ?
Cu1 Cu2 Te1 59.654(6) 9_665 1_655 ?
Cu1 Cu2 Te1 59.654(6) 3_665 1_565 ?
Cu1 Cu2 Te1 59.654(6) 11_565 1_665 ?
Cu1 Cu2 Te1 59.654(6) 9_565 1_565 ?
Cu1 Cu2 Te1 120.346(6) 1_655 1_565 ?
Cu1 Cu2 Te1 120.346(6) 3_655 1_565 ?
Cu1 Cu2 Te1 120.346(6) 3_655 1_665 ?
Cu1 Cu2 Te1 120.346(6) 9_665 . ?
Cu1 Cu2 Te1 120.346(6) 9_665 1_565 ?
Cu1 Cu2 Te1 59.654(6) 9_665 1_665 ?
Cu1 Cu2 Te1 59.654(6) 1_655 1_655 ?
Te1 Cu2 Te1 90.0 . 1_565 ?
Te1 Cu2 Te1 180.0 1_655 1_565 ?
Te1 Cu2 Te1 90.0 . 1_655 ?
Te1 Cu2 Te1 90.0 1_665 1_565 ?
Te1 Cu2 Te1 90.0 1_665 1_655 ?
Te1 Cu2 Te1 180.0 1_665 . ?
Cs1 S1 Cs1 67.298(17) 1_665 1_565 ?
Cs1 S1 Cs1 103.19(3) 1_565 1_655 ?
Cs1 S1 Cs1 67.298(17) 1_665 1_655 ?
Cs1 S1 Cs1 67.298(17) 1_565 . ?
Cs1 S1 Cs1 103.19(3) 1_665 . ?
Cs1 S1 Cs1 67.298(17) 1_655 . ?
Cu1 S1 Cs1 81.385(17) . . ?
Cu1 S1 Cs1 142.795(10) 3_665 1_655 ?
Cu1 S1 Cs1 142.795(10) 1_655 1_565 ?
Cu1 S1 Cs1 142.795(10) 3_655 1_565 ?
Cu1 S1 Cs1 81.384(17) 1_655 1_665 ?
Cu1 S1 Cs1 81.384(17) 3_665 1_565 ?
Cu1 S1 Cs1 81.384(17) 1_655 1_655 ?
Cu1 S1 Cs1 142.795(10) 3_655 1_665 ?
Cu1 S1 Cs1 81.384(17) 3_655 . ?
Cu1 S1 Cs1 81.384(17) 3_655 1_655 ?
Cu1 S1 Cs1 142.795(10) 1_655 . ?
Cu1 S1 Cs1 142.795(10) 3_665 . ?
Cu1 S1 Cs1 81.385(17) . 1_565 ?
Cu1 S1 Cs1 81.384(17) 3_665 1_665 ?
Cu1 S1 Cs1 142.795(10) . 1_655 ?
Cu1 S1 Cs1 142.795(10) . 1_665 ?
Cu1 S1 Cu1 117.27(5) 1_655 . ?
Cu1 S1 Cu1 74.28(3) 3_665 1_655 ?
Cu1 S1 Cu1 74.28(3) 3_655 1_655 ?
Cu1 S1 Cu1 117.27(5) 3_655 3_665 ?
Cu1 S1 Cu1 74.28(3) 3_655 . ?
Cu1 S1 Cu1 74.28(3) 3_665 . ?
Cu1 Te1 Cu1 60.693(12) 3_655 1_545 ?
Cu1 Te1 Cu1 119.307(12) 9 3 ?
Cu1 Te1 Cu1 180.0 9_565 1_545 ?
Cu1 Te1 Cu1 91.20(2) 3_655 3 ?
Cu1 Te1 Cu1 119.307(12) 11_455 1_545 ?
Cu1 Te1 Cu1 91.20(2) 9 9_565 ?
Cu1 Te1 Cu1 88.80(2) 11_455 3 ?
Cu1 Te1 Cu1 119.307(12) 11 1_545 ?
Cu1 Te1 Cu1 119.307(12) 9_565 3 ?
Cu1 Te1 Cu1 60.693(12) 11_455 9_565 ?
Cu1 Te1 Cu1 88.80(2) 9 1_545 ?
Cu1 Te1 Cu1 60.693(12) 3 1_545 ?
Cu1 Te1 Cu1 180.0 . 9 ?
Cu1 Te1 Cu1 60.693(12) . 3 ?
Cu1 Te1 Cu1 88.80(2) 3_655 11 ?
Cu1 Te1 Cu1 60.693(12) 11_455 9 ?
Cu1 Te1 Cu1 60.693(12) 9 11 ?
Cu1 Te1 Cu1 180.0 11 3 ?
Cu1 Te1 Cu1 88.80(2) . 9_565 ?
Cu1 Te1 Cu1 119.307(12) 3_655 9 ?
Cu1 Te1 Cu1 119.307(12) . 11_455 ?
Cu1 Te1 Cu1 119.307(12) 3_655 9_565 ?
Cu1 Te1 Cu1 60.693(12) . 3_655 ?
Cu1 Te1 Cu1 119.307(12) . 11 ?
Cu1 Te1 Cu1 180.0 11_455 3_655 ?
Cu1 Te1 Cu1 60.693(12) 11 9_565 ?
Cu1 Te1 Cu1 91.20(2) 11_455 11 ?
Cu1 Te1 Cu1 91.20(2) . 1_545 ?
Cu1 Te1 Cu2 120.346(6) 3 . ?
Cu1 Te1 Cu2 59.654(6) . . ?
Cu1 Te1 Cu2 59.654(6) 11 . ?
Cu1 Te1 Cu2 59.654(6) 11_455 1_455 ?
Cu1 Te1 Cu2 59.654(6) 3_655 . ?
Cu1 Te1 Cu2 120.346(6) 11_455 1_545 ?
Cu1 Te1 Cu2 59.654(6) 1_545 1_445 ?
Cu1 Te1 Cu2 59.654(6) 11_455 1_445 ?
Cu1 Te1 Cu2 120.346(6) 11_455 . ?
Cu1 Te1 Cu2 120.346(6) 3_655 1_445 ?
Cu1 Te1 Cu2 120.346(6) 9 . ?
Cu1 Te1 Cu2 120.346(6) 9_565 1_545 ?
Cu1 Te1 Cu2 59.654(6) 9_565 . ?
Cu1 Te1 Cu2 59.654(6) 9 1_445 ?
Cu1 Te1 Cu2 120.346(6) 3_655 1_455 ?
Cu1 Te1 Cu2 120.346(6) 9 1_455 ?
Cu1 Te1 Cu2 120.346(6) 11 1_455 ?
Cu1 Te1 Cu2 120.346(6) 11 1_445 ?
Cu1 Te1 Cu2 59.654(6) 3 1_455 ?
Cu1 Te1 Cu2 120.346(6) 1_545 1_455 ?
Cu1 Te1 Cu2 120.346(6) . 1_545 ?
Cu1 Te1 Cu2 120.346(6) 9_565 1_445 ?
Cu1 Te1 Cu2 59.654(6) 3_655 1_545 ?
Cu1 Te1 Cu2 59.654(6) 9 1_545 ?
Cu1 Te1 Cu2 59.654(6) 11 1_545 ?
Cu1 Te1 Cu2 59.654(6) 3 1_445 ?
Cu1 Te1 Cu2 120.346(6) 3 1_545 ?
Cu1 Te1 Cu2 59.654(6) 1_545 1_545 ?
Cu1 Te1 Cu2 120.346(6) 1_545 . ?
Cu1 Te1 Cu2 120.346(6) . 1_445 ?
Cu1 Te1 Cu2 59.654(6) . 1_455 ?
Cu1 Te1 Cu2 59.654(6) 9_565 1_455 ?
Cu2 Te1 Cu2 180.0 1_455 1_545 ?
Cu2 Te1 Cu2 180.0 1_445 . ?
Cu2 Te1 Cu2 90.0 1_445 1_455 ?
Cu2 Te1 Cu2 90.0 . 1_545 ?
Cu2 Te1 Cu2 90.0 . 1_455 ?
Cu2 Te1 Cu2 90.0 1_445 1_545 ?

loop_
_geom_bond_atom_site_label_1
_geom_bond_atom_site_label_2
_geom_bond_distance
_geom_bond_site_symmetry_2
_geom_bond_publ_flag
Cs1 Cu1 3.9420(8) 3 ?
Cs1 Cu1 3.9420(8) 9_566 ?
Cs1 Cu1 3.9420(8) 1_545 ?
Cs1 Cu1 3.9420(8) 11_556 ?
Cs1 S1 3.5592(8) 1_545 ?
Cs1 S1 3.5592(8) 1_445 ?
Cs1 S1 3.5592(8) 9_566 ?
Cs1 S1 3.5592(8) 9_666 ?
Cs1 S1 3.5592(8) 9_556 ?
Cs1 S1 3.5592(8) 9_656 ?
Cs1 S1 3.5592(8) . ?
Cs1 S1 3.5592(8) 1_455 ?
Cu1 Cs1 3.9420(8) 1_565 ?
Cu1 Cu1 2.7890(4) 3_655 ?
Cu1 Cu1 2.7890(4) 3_665 ?
Cu1 Cu1 2.7890(4) 3_565 ?
Cu1 Cu1 2.7890(4) 3 ?
Cu1 Cu2 2.7602(5) . ?
Cu1 Cu2 2.7602(5) 1_455 ?
Cu1 S1 2.3096(7) 1_455 ?
Cu1 S1 2.3096(7) . ?
Cu1 Te1 2.7602(5) 1_565 ?
Cu1 Te1 2.7602(5) . ?
Cu2 Cu1 2.7602(5) 1_655 ?
Cu2 Cu1 2.7602(5) 11 ?
Cu2 Cu1 2.7602(5) 9_565 ?
Cu2 Cu1 2.7602(5) 11_565 ?
Cu2 Cu1 2.7602(5) 3_665 ?
Cu2 Cu1 2.7602(5) 9_665 ?
Cu2 Cu1 2.7602(5) 3_655 ?
Cu2 Te1 2.7890(4) 1_665 ?
Cu2 Te1 2.7890(4) 1_655 ?
Cu2 Te1 2.7890(4) 1_565 ?
Cu2 Te1 2.7890(4) . ?
S1 Cs1 3.5592(8) 1_565 ?
S1 Cs1 3.5592(8) 1_655 ?
S1 Cs1 3.5592(8) 1_665 ?
S1 Cu1 2.3096(7) 3_655 ?
S1 Cu1 2.3096(7) 3_665 ?
S1 Cu1 2.3096(7) 1_655 ?
Te1 Cu1 2.7602(5) 9_565 ?
Te1 Cu1 2.7602(5) 9 ?
Te1 Cu1 2.7602(5) 3 ?
Te1 Cu1 2.7602(5) 1_545 ?
Te1 Cu1 2.7602(5) 11 ?
Te1 Cu1 2.7602(5) 11_455 ?
Te1 Cu1 2.7602(5) 3_655 ?
Te1 Cu2 2.7890(4) 1_445 ?
Te1 Cu2 2.7890(4) 1_455 ?
Te1 Cu2 2.7890(4) 1_545 ?
